data_4505323
loop_
_publ_author_name
'Ma, Bao-Qing'
'Coppens, Philip'

_publ_section_title
;
 Symmetry Mismatching as a Tool in the Synthesis of Complex Supramolecular
 Solids with Multiple Cavities
;
_journal_issue 2
_journal_name_full 'Crystal Growth &amp; Design'
_journal_page_first 211
_journal_paper_doi 10.1021/cg0341914
_journal_volume 4
_journal_year 2004
_chemical_formula_sum 'C128 H124 N12 O18'
_chemical_formula_weight 2118.39
_chemical_name_systematic
; 
 ? 
;
_space_group_IT_number 60
_symmetry_cell_setting orthorhombic
_symmetry_space_group_name_Hall '-P 2n 2ab'
_symmetry_space_group_name_H-M 'P b c n'
_atom_sites_solution_hydrogens geom
_atom_sites_solution_primary direct
_atom_sites_solution_secondary difmap
_audit_creation_method SHELXL-97
_cell_angle_alpha 90.00
_cell_angle_beta 90.00
_cell_angle_gamma 90.00
_cell_formula_units_Z 8
_cell_length_a 39.852(4)
_cell_length_b 38.196(4)
_cell_length_c 15.095(2)
_cell_measurement_temperature 90(1)
_cell_volume 22977(5)
_computing_cell_refinement SMART
_computing_data_collection SMART
_computing_data_reduction SAINT
_computing_molecular_graphics XP
_computing_publication_material XCIF
_computing_structure_refinement 'SHELXL-97 (Sheldrick, 1997)'
_computing_structure_solution 'SHELXS-97 (Sheldrick, 1990)'
_diffrn_ambient_temperature 90(1)
_diffrn_measured_fraction_theta_full 0.966
_diffrn_measured_fraction_theta_max 0.966
_diffrn_measurement_device_type 'SMART CCD 1000'
_diffrn_radiation_monochromator graphite
_diffrn_radiation_source 'fine-focus sealed tube'
_diffrn_radiation_type MoK\a
_diffrn_radiation_wavelength 0.71073
_diffrn_reflns_av_R_equivalents 0.2685
_diffrn_reflns_av_sigmaI/netI 0.2522
_diffrn_reflns_limit_h_max 47
_diffrn_reflns_limit_h_min -45
_diffrn_reflns_limit_k_max 45
_diffrn_reflns_limit_k_min -45
_diffrn_reflns_limit_l_max 17
_diffrn_reflns_limit_l_min -16
_diffrn_reflns_number 184967
_diffrn_reflns_theta_full 25.00
_diffrn_reflns_theta_max 25.00
_diffrn_reflns_theta_min 1.62
_exptl_absorpt_coefficient_mu 0.083
_exptl_crystal_colour yellow
_exptl_crystal_density_diffrn 1.225
_exptl_crystal_density_method 'not measured'
_exptl_crystal_description block
_exptl_crystal_F_000 8960
_exptl_crystal_size_max 0.20
_exptl_crystal_size_mid 0.18
_exptl_crystal_size_min 0.12
_refine_diff_density_max 1.219
_refine_diff_density_min -0.623
_refine_diff_density_rms 0.131
_refine_ls_extinction_coef 0.0024(3)
_refine_ls_extinction_expression Fc^*^=kFc[1+0.001xFc^2^\l^3^/sin(2\q)]^-1/4^
_refine_ls_extinction_method SHELXL
_refine_ls_goodness_of_fit_ref 1.171
_refine_ls_hydrogen_treatment mixed
_refine_ls_matrix_type full
_refine_ls_number_parameters 1177
_refine_ls_number_reflns 19539
_refine_ls_number_restraints 0
_refine_ls_restrained_S_all 1.171
_refine_ls_R_factor_all 0.3401
_refine_ls_R_factor_gt 0.1465
_refine_ls_shift/su_max 0.000
_refine_ls_shift/su_mean 0.000
_refine_ls_structure_factor_coef Fsqd
_refine_ls_weighting_details 'calc w=1/[\s^2^(Fo^2^)+(0.2000P)^2^+0.0000P] where P=(Fo^2^+2Fc^2^)/3'
_refine_ls_weighting_scheme calc
_refine_ls_wR_factor_gt 0.3878
_refine_ls_wR_factor_ref 0.4787
_reflns_number_gt 5702
_reflns_number_total 19539
_reflns_threshold_expression >2sigma(I)
_cod_data_source_file cg0341914si20031020_055044.cif
_cod_data_source_block CMCR.tpt.2toluene.H2O
_cod_depositor_comments
;
The following automatic conversions were performed:

'_symmetry_cell_setting' tag value 'orthorombic' was replaced with
'orthorhombic' value as specified in the replacement file
'/home/robertas/cod-tools/perl-scripts/inputs/replacement_values.lst'.

Automatic conversion script
Id: cif_fix_values 3143 2015-03-26 13:38:13Z robertas 
;
_cod_original_cell_volume 22977(4)
_cod_original_sg_symbol_H-M Pbcn
_cod_database_code 4505323

loop_
_symmetry_equiv_pos_as_xyz
'x, y, z'
'-x+1/2, -y+1/2, z+1/2'
'-x, y, -z+1/2'
'x+1/2, -y+1/2, -z'
'-x, -y, -z'
'x-1/2, y-1/2, -z-1/2'
'x, -y, z-1/2'
'-x-1/2, y-1/2, z'

loop_
_atom_site_label
_atom_site_type_symbol
_atom_site_fract_x
_atom_site_fract_y
_atom_site_fract_z
_atom_site_U_iso_or_equiv
_atom_site_adp_type
_atom_site_occupancy
_atom_site_symmetry_multiplicity
_atom_site_calc_flag
_atom_site_refinement_flags
O1 O 0.42470(18) 0.5036(2) -0.6543(5) 0.081(2) Uani 1 1 d .
H1A H 0.4145 0.4850 -0.6550 0.122 Uiso 1 1 calc R
O2 O 0.31104(15) 0.54265(16) -0.6597(4) 0.0492(17) Uani 1 1 d .
H2A H 0.3086 0.5214 -0.6621 0.074 Uiso 1 1 calc R
O3 O 0.26266(15) 0.64228(15) -0.6396(4) 0.0494(17) Uani 1 1 d .
H3A H 0.2755 0.6391 -0.6813 0.074 Uiso 1 1 calc R
O4 O 0.25583(14) 0.62055(15) -0.3277(4) 0.0446(16) Uani 1 1 d .
H4A H 0.2669 0.6117 -0.2878 0.067 Uiso 1 1 calc R
O5 O 0.30388(15) 0.52324(16) -0.3779(4) 0.0503(18) Uani 1 1 d .
H5A H 0.3008 0.5030 -0.3944 0.075 Uiso 1 1 calc R
O6 O 0.41665(17) 0.4818(2) -0.3875(5) 0.073(2) Uani 1 1 d .
H6A H 0.4359 0.4884 -0.3784 0.109 Uiso 1 1 calc R
O7 O 0.51145(16) 0.5244(2) -0.3390(5) 0.071(2) Uani 1 1 d .
H7A H 0.4994 0.5280 -0.2959 0.107 Uiso 1 1 calc R
O8 O 0.51812(17) 0.5500(2) -0.6457(5) 0.078(2) Uani 1 1 d .
H8A H 0.5366 0.5411 -0.6374 0.117 Uiso 1 1 calc R
O9 O 0.19008(16) 0.64154(16) -0.3305(4) 0.0541(18) Uani 1 1 d .
H9A H 0.2025 0.6244 -0.3321 0.081 Uiso 1 1 calc R
O10 O 0.07501(19) 0.6732(2) -0.3321(5) 0.096(3) Uani 1 1 d .
H10A H 0.0846 0.6922 -0.3289 0.144 Uiso 1 1 calc R
O11 O -0.01426(17) 0.6297(2) -0.3483(5) 0.087(3) Uani 1 1 d .
H11B H -0.0011 0.6296 -0.3065 0.130 Uiso 1 1 calc R
O12 O -0.00645(16) 0.65885(19) -0.6535(4) 0.063(2) Uani 1 1 d .
H12A H -0.0250 0.6670 -0.6425 0.095 Uiso 1 1 calc R
O13 O 0.0811(2) 0.6945(2) -0.6233(6) 0.109(3) Uani 1 1 d .
H13A H 0.0901 0.7131 -0.6105 0.164 Uiso 1 1 calc R
O14 O 0.19576(17) 0.66041(17) -0.6306(4) 0.0588(19) Uani 1 1 d .
H14B H 0.2077 0.6434 -0.6405 0.088 Uiso 1 1 calc R
O15 O 0.24549(14) 0.56201(15) -0.6743(4) 0.0429(16) Uani 1 1 d .
H15B H 0.2338 0.5704 -0.7137 0.064 Uiso 1 1 calc R
O16 O 0.24011(15) 0.54079(15) -0.3618(4) 0.0471(17) Uani 1 1 d .
H16D H 0.2271 0.5441 -0.3205 0.071 Uiso 1 1 calc R
O18 O -0.5000 0.7603(8) -0.2500 0.294(3) Uiso 1 2 d S
O19 O 0.3959(5) 0.5548(6) -0.0542(14) 0.294(3) Uiso 1 1 d .
N1 N -0.2886(2) 0.7925(2) -0.6801(6) 0.065(3) Uani 1 1 d .
N2 N -0.0743(2) 0.6731(3) -0.6263(6) 0.064(3) Uani 1 1 d .
N3 N -0.2812(2) 0.5432(2) -0.6118(5) 0.047(2) Uani 1 1 d .
N4 N -0.24858(19) 0.6694(2) -0.6420(5) 0.044(2) Uani 1 1 d .
N5 N -0.1976(2) 0.7014(2) -0.6514(5) 0.048(2) Uani 1 1 d .
N6 N -0.1969(2) 0.6398(2) -0.6223(5) 0.045(2) Uani 1 1 d .
N7 N -0.2840(3) 0.7750(3) -0.4150(7) 0.077(3) Uani 1 1 d .
N8 N -0.0796(2) 0.6414(3) -0.3798(6) 0.074(3) Uani 1 1 d .
N9 N -0.2923(2) 0.5230(2) -0.3625(5) 0.050(2) Uani 1 1 d .
N10 N -0.25363(19) 0.6470(2) -0.4007(5) 0.046(2) Uani 1 1 d .
N11 N -0.2006(2) 0.6763(2) -0.4055(5) 0.051(2) Uani 1 1 d .
N12 N -0.2026(2) 0.6153(2) -0.3856(5) 0.044(2) Uani 1 1 d .
C1 C 0.4137(3) 0.5666(4) -0.6567(7) 0.073(4) Uani 1 1 d .
C2 C 0.4018(3) 0.5314(3) -0.6569(6) 0.063(3) Uani 1 1 d .
C3 C 0.3679(3) 0.5246(3) -0.6598(6) 0.054(3) Uani 1 1 d .
H3B H 0.3607 0.5015 -0.6626 0.065 Uiso 1 1 calc R
C4 C 0.3444(3) 0.5505(3) -0.6588(6) 0.050(3) Uani 1 1 d .
C5 C 0.3547(2) 0.5861(3) -0.6554(6) 0.047(3) Uani 1 1 d .
C6 C 0.3888(3) 0.5924(3) -0.6574(7) 0.059(3) Uani 1 1 d .
H6B H 0.3958 0.6156 -0.6594 0.071 Uiso 1 1 calc R
C7 C 0.3291(2) 0.6145(3) -0.6537(6) 0.050(3) Uani 1 1 d .
H7B H 0.3124 0.6076 -0.6981 0.060 Uiso 1 1 calc R
C8 C 0.3416(2) 0.6489(3) -0.6834(7) 0.067(3) Uani 1 1 d .
H8B H 0.3531 0.6463 -0.7389 0.101 Uiso 1 1 calc R
H8C H 0.3567 0.6582 -0.6399 0.101 Uiso 1 1 calc R
H8D H 0.3230 0.6646 -0.6908 0.101 Uiso 1 1 calc R
C9 C 0.3098(2) 0.6163(2) -0.5661(6) 0.045(2) Uani 1 1 d .
C10 C 0.2774(2) 0.6304(2) -0.5626(6) 0.043(2) Uani 1 1 d .
C11 C 0.2601(2) 0.6333(2) -0.4832(7) 0.048(3) Uani 1 1 d .
H11A H 0.2393 0.6445 -0.4817 0.057 Uiso 1 1 calc R
C12 C 0.2738(2) 0.6194(2) -0.4051(6) 0.044(2) Uani 1 1 d .
C13 C 0.3065(2) 0.6049(2) -0.4055(6) 0.039(2) Uani 1 1 d .
C14 C 0.3227(2) 0.6041(2) -0.4864(7) 0.046(3) Uani 1 1 d .
H14A H 0.3442 0.5946 -0.4875 0.055 Uiso 1 1 calc R
C15 C 0.3206(2) 0.5911(2) -0.3205(6) 0.044(2) Uani 1 1 d .
H15A H 0.3020 0.5802 -0.2881 0.053 Uiso 1 1 calc R
C16 C 0.3336(2) 0.6207(3) -0.2634(6) 0.051(3) Uani 1 1 d .
H16A H 0.3161 0.6375 -0.2542 0.077 Uiso 1 1 calc R
H16B H 0.3522 0.6318 -0.2926 0.077 Uiso 1 1 calc R
H16C H 0.3409 0.6116 -0.2073 0.077 Uiso 1 1 calc R
C17 C 0.3472(2) 0.5618(3) -0.3379(6) 0.047(3) Uani 1 1 d .
C18 C 0.3374(2) 0.5289(3) -0.3662(6) 0.045(3) Uani 1 1 d .
C19 C 0.3607(2) 0.5036(3) -0.3848(6) 0.052(3) Uani 1 1 d .
H19A H 0.3537 0.4820 -0.4065 0.063 Uiso 1 1 calc R
C20 C 0.3942(3) 0.5099(3) -0.3717(7) 0.055(3) Uani 1 1 d .
C21 C 0.4056(2) 0.5419(3) -0.3419(6) 0.051(3) Uani 1 1 d .
C22 C 0.3820(2) 0.5674(3) -0.3268(6) 0.058(3) Uani 1 1 d .
H22A H 0.3892 0.5894 -0.3083 0.070 Uiso 1 1 calc R
C23 C 0.4430(2) 0.5482(3) -0.3264(7) 0.060(3) Uani 1 1 d .
H23A H 0.4516 0.5289 -0.2903 0.072 Uiso 1 1 calc R
C24 C 0.4495(2) 0.5825(3) -0.2754(8) 0.079(4) Uani 1 1 d .
H24A H 0.4370 0.5823 -0.2210 0.118 Uiso 1 1 calc R
H24B H 0.4425 0.6021 -0.3109 0.118 Uiso 1 1 calc R
H24C H 0.4730 0.5846 -0.2624 0.118 Uiso 1 1 calc R
C25 C 0.4631(2) 0.5494(3) -0.4095(7) 0.054(3) Uani 1 1 d .
C26 C 0.4965(2) 0.5377(3) -0.4131(7) 0.057(3) Uani 1 1 d .
C27 C 0.5149(3) 0.5386(3) -0.4914(7) 0.059(3) Uani 1 1 d .
H27A H 0.5372 0.5316 -0.4917 0.071 Uiso 1 1 calc R
C28 C 0.5000(3) 0.5496(3) -0.5678(8) 0.060(3) Uani 1 1 d .
C29 C 0.4671(3) 0.5617(3) -0.5700(7) 0.062(3) Uani 1 1 d .
C30 C 0.4494(3) 0.5607(3) -0.4912(7) 0.067(3) Uani 1 1 d .
H30A H 0.4272 0.5680 -0.4919 0.080 Uiso 1 1 calc R
C31 C 0.4508(3) 0.5730(4) -0.6534(8) 0.081(4) Uani 1 1 d .
H31A H 0.4607 0.5590 -0.7010 0.097 Uiso 1 1 calc R
C32 C 0.4591(3) 0.6119(4) -0.6739(9) 0.114(6) Uani 1 1 d .
H32A H 0.4829 0.6153 -0.6714 0.172 Uiso 1 1 calc R
H32B H 0.4484 0.6267 -0.6310 0.172 Uiso 1 1 calc R
H32C H 0.4511 0.6177 -0.7321 0.172 Uiso 1 1 calc R
C33 C 0.1486(2) 0.5952(3) -0.3421(6) 0.039(2) Uani 1 1 d .
C34 C 0.1566(3) 0.6305(3) -0.3355(6) 0.052(3) Uani 1 1 d .
C35 C 0.1317(3) 0.6562(3) -0.3335(6) 0.060(3) Uani 1 1 d .
H35A H 0.1376 0.6798 -0.3311 0.072 Uiso 1 1 calc R
C36 C 0.0986(3) 0.6466(3) -0.3349(7) 0.059(3) Uani 1 1 d .
C37 C 0.0884(3) 0.6118(4) -0.3414(6) 0.059(3) Uani 1 1 d .
C38 C 0.1149(3) 0.5879(3) -0.3454(5) 0.053(3) Uani 1 1 d .
H38A H 0.1090 0.5644 -0.3508 0.064 Uiso 1 1 calc R
C39 C 0.0522(3) 0.6019(4) -0.3445(7) 0.071(4) Uani 1 1 d .
H39A H 0.0416 0.6135 -0.2938 0.085 Uiso 1 1 calc R
C40 C 0.0448(3) 0.5639(5) -0.3349(9) 0.108(5) Uani 1 1 d .
H40A H 0.0553 0.5551 -0.2822 0.162 Uiso 1 1 calc R
H40B H 0.0533 0.5515 -0.3855 0.162 Uiso 1 1 calc R
H40C H 0.0210 0.5605 -0.3308 0.162 Uiso 1 1 calc R
C41 C 0.0353(3) 0.6169(3) -0.4271(7) 0.073(4) Uani 1 1 d .
C42 C 0.0033(3) 0.6299(3) -0.4261(7) 0.058(3) Uani 1 1 d .
C43 C -0.0109(3) 0.6442(3) -0.5014(7) 0.062(3) Uani 1 1 d .
H43A H -0.0323 0.6539 -0.4988 0.074 Uiso 1 1 calc R
C44 C 0.0065(3) 0.6444(3) -0.5795(7) 0.060(3) Uani 1 1 d .
C45 C 0.0385(2) 0.6295(3) -0.5845(7) 0.071(4) Uani 1 1 d .
C46 C 0.0522(3) 0.6168(4) -0.5059(7) 0.079(4) Uani 1 1 d .
H46A H 0.0739 0.6078 -0.5071 0.095 Uiso 1 1 calc R
C47 C 0.0574(3) 0.6268(4) -0.6717(7) 0.081(4) Uani 1 1 d .
H47A H 0.0478 0.6443 -0.7117 0.097 Uiso 1 1 calc R
C48 C 0.0512(3) 0.5910(4) -0.7134(8) 0.104(5) Uani 1 1 d .
H48A H 0.0631 0.5895 -0.7687 0.155 Uiso 1 1 calc R
H48B H 0.0276 0.5880 -0.7238 0.155 Uiso 1 1 calc R
H48C H 0.0591 0.5730 -0.6742 0.155 Uiso 1 1 calc R
C49 C 0.0951(2) 0.6350(4) -0.6623(6) 0.064(4) Uani 1 1 d .
C50 C 0.1062(3) 0.6686(4) -0.6387(8) 0.071(3) Uani 1 1 d .
C51 C 0.1386(3) 0.6766(3) -0.6268(7) 0.067(3) Uani 1 1 d .
H51A H 0.1448 0.6990 -0.6087 0.081 Uiso 1 1 calc R
C52 C 0.1625(3) 0.6513(3) -0.6418(6) 0.044(2) Uani 1 1 d .
C53 C 0.1539(2) 0.6175(3) -0.6653(6) 0.044(2) Uani 1 1 d .
C54 C 0.1197(2) 0.6105(3) -0.6758(6) 0.045(2) Uani 1 1 d .
H54A H 0.1133 0.5881 -0.6927 0.054 Uiso 1 1 calc R
C55 C 0.1806(2) 0.5902(2) -0.6795(5) 0.038(2) Uani 1 1 d .
H55A H 0.1987 0.6017 -0.7123 0.045 Uiso 1 1 calc R
C56 C 0.1695(2) 0.5594(2) -0.7359(6) 0.051(3) Uani 1 1 d .
H56A H 0.1597 0.5678 -0.7900 0.076 Uiso 1 1 calc R
H56B H 0.1532 0.5458 -0.7041 0.076 Uiso 1 1 calc R
H56C H 0.1886 0.5449 -0.7494 0.076 Uiso 1 1 calc R
C57 C 0.1962(2) 0.5767(2) -0.5937(6) 0.034(2) Uani 1 1 d .
C58 C 0.2279(2) 0.5626(2) -0.5948(6) 0.038(2) Uani 1 1 d .
C59 C 0.2427(2) 0.5497(2) -0.5183(6) 0.037(2) Uani 1 1 d .
H59A H 0.2638 0.5394 -0.5202 0.044 Uiso 1 1 calc R
C60 C 0.2256(2) 0.5525(2) -0.4399(6) 0.038(2) Uani 1 1 d .
C61 C 0.1936(2) 0.5665(2) -0.4355(6) 0.035(2) Uani 1 1 d .
C62 C 0.1798(2) 0.5785(2) -0.5129(6) 0.036(2) Uani 1 1 d .
H62A H 0.1584 0.5883 -0.5112 0.044 Uiso 1 1 calc R
C63 C 0.1760(2) 0.5683(2) -0.3461(6) 0.042(2) Uani 1 1 d .
H63A H 0.1931 0.5760 -0.3036 0.050 Uiso 1 1 calc R
C64 C 0.1643(2) 0.5319(2) -0.3142(6) 0.052(3) Uani 1 1 d .
H64A H 0.1535 0.5341 -0.2577 0.077 Uiso 1 1 calc R
H64B H 0.1834 0.5167 -0.3088 0.077 Uiso 1 1 calc R
H64C H 0.1488 0.5223 -0.3564 0.077 Uiso 1 1 calc R
C65 C -0.3034(3) 0.7611(3) -0.6769(9) 0.087(4) Uani 1 1 d .
H65A H -0.3267 0.7598 -0.6811 0.105 Uiso 1 1 calc R
C66 C -0.2854(3) 0.7306(3) -0.6677(9) 0.084(4) Uani 1 1 d .
H66A H -0.2965 0.7093 -0.6636 0.101 Uiso 1 1 calc R
C67 C -0.2508(3) 0.7314(3) -0.6646(7) 0.053(3) Uani 1 1 d .
C68 C -0.2354(3) 0.7631(2) -0.6710(7) 0.056(3) Uani 1 1 d .
H68A H -0.2121 0.7647 -0.6696 0.067 Uiso 1 1 calc R
C69 C -0.2548(3) 0.7931(3) -0.6796(7) 0.067(3) Uani 1 1 d .
H69A H -0.2440 0.8145 -0.6852 0.080 Uiso 1 1 calc R
C70 C -0.2313(3) 0.6985(3) -0.6511(6) 0.045(2) Uani 1 1 d .
C71 C -0.1817(3) 0.6714(3) -0.6352(6) 0.051(3) Uani 1 1 d .
C72 C -0.2299(3) 0.6406(3) -0.6293(6) 0.043(2) Uani 1 1 d .
C73 C -0.1439(3) 0.6716(3) -0.6318(6) 0.053(3) Uani 1 1 d .
C74 C -0.1263(3) 0.6426(3) -0.6127(6) 0.054(3) Uani 1 1 d .
H74A H -0.1371 0.6216 -0.5999 0.065 Uiso 1 1 calc R
C75 C -0.0911(3) 0.6450(3) -0.6126(7) 0.060(3) Uani 1 1 d .
H75A H -0.0790 0.6246 -0.6017 0.072 Uiso 1 1 calc R
C76 C -0.0916(3) 0.7019(4) -0.6434(8) 0.079(4) Uani 1 1 d .
H76A H -0.0798 0.7226 -0.6528 0.095 Uiso 1 1 calc R
C77 C -0.1263(3) 0.7028(3) -0.6480(8) 0.070(3) Uani 1 1 d .
H77A H -0.1376 0.7234 -0.6613 0.084 Uiso 1 1 calc R
C78 C -0.2473(2) 0.6069(2) -0.6207(5) 0.040(2) Uani 1 1 d .
C79 C -0.2311(3) 0.5755(3) -0.5980(6) 0.052(3) Uani 1 1 d .
H79A H -0.2083 0.5755 -0.5858 0.063 Uiso 1 1 calc R
C80 C -0.2486(3) 0.5454(3) -0.5939(6) 0.048(3) Uani 1 1 d .
H80A H -0.2373 0.5251 -0.5777 0.057 Uiso 1 1 calc R
C81 C -0.2977(3) 0.5726(3) -0.6337(6) 0.055(3) Uani 1 1 d .
H81A H -0.3205 0.5711 -0.6469 0.066 Uiso 1 1 calc R
C82 C -0.2821(3) 0.6051(3) -0.6375(6) 0.050(3) Uani 1 1 d .
H82A H -0.2943 0.6251 -0.6508 0.059 Uiso 1 1 calc R
C83 C -0.3008(4) 0.7446(4) -0.4136(11) 0.112(5) Uani 1 1 d .
H83A H -0.3241 0.7455 -0.4104 0.135 Uiso 1 1 calc R
C84 C -0.2857(3) 0.7122(3) -0.4167(10) 0.100(5) Uani 1 1 d .
H84A H -0.2986 0.6919 -0.4196 0.120 Uiso 1 1 calc R
C85 C -0.2516(3) 0.7105(3) -0.4153(6) 0.049(3) Uani 1 1 d .
C86 C -0.2347(3) 0.7411(3) -0.4161(7) 0.066(3) Uani 1 1 d .
H86A H -0.2113 0.7407 -0.4152 0.079 Uiso 1 1 calc R
C87 C -0.2508(3) 0.7726(3) -0.4183(7) 0.069(3) Uani 1 1 d .
H87A H -0.2382 0.7931 -0.4222 0.082 Uiso 1 1 calc R
C88 C -0.2344(3) 0.6763(3) -0.4066(6) 0.046(3) Uani 1 1 d .
C89 C -0.2361(3) 0.6180(3) -0.3900(6) 0.045(2) Uani 1 1 d .
C90 C -0.1862(2) 0.6448(3) -0.3938(6) 0.049(3) Uani 1 1 d .
C91 C -0.1493(2) 0.6445(3) -0.3899(6) 0.050(3) Uani 1 1 d .
C92 C -0.1327(2) 0.6124(3) -0.3812(6) 0.054(3) Uani 1 1 d .
H92A H -0.1448 0.5916 -0.3783 0.064 Uiso 1 1 calc R
C93 C -0.0984(3) 0.6119(4) -0.3771(7) 0.069(3) Uani 1 1 d .
H93A H -0.0876 0.5904 -0.3722 0.083 Uiso 1 1 calc R
C94 C -0.0958(3) 0.6719(3) -0.3902(7) 0.070(3) Uani 1 1 d .
H94A H -0.0832 0.6923 -0.3943 0.084 Uiso 1 1 calc R
C95 C -0.1309(3) 0.6741(3) -0.3953(7) 0.063(3) Uani 1 1 d .
H95A H -0.1413 0.6957 -0.4022 0.075 Uiso 1 1 calc R
C96 C -0.2557(2) 0.5846(2) -0.3820(6) 0.041(2) Uani 1 1 d .
C97 C -0.2899(2) 0.5838(3) -0.4035(6) 0.049(3) Uani 1 1 d .
H97A H -0.3010 0.6038 -0.4229 0.058 Uiso 1 1 calc R
C98 C -0.3070(2) 0.5514(3) -0.3948(6) 0.050(3) Uani 1 1 d .
H98A H -0.3294 0.5501 -0.4123 0.060 Uiso 1 1 calc R
C99 C -0.2591(3) 0.5249(3) -0.3413(6) 0.050(3) Uani 1 1 d .
H99A H -0.2485 0.5048 -0.3208 0.059 Uiso 1 1 calc R
C100 C -0.2407(3) 0.5548(3) -0.3489(6) 0.051(3) Uani 1 1 d .
H10B H -0.2182 0.5551 -0.3318 0.061 Uiso 1 1 calc R
C101 C -0.3424(4) -0.0175(3) 0.0428(10) 0.294(3) Uiso 1 1 d .
C102 C -0.3804(4) -0.0215(3) 0.0320(10) 0.294(3) Uiso 1 1 d R
C103 C -0.3939(4) -0.0381(3) -0.0418(10) 0.294(3) Uiso 1 1 d R
C104 C -0.4283(4) -0.0435(3) -0.0476(10) 0.294(3) Uiso 1 1 d R
C105 C -0.4493(4) -0.0323(3) 0.0203(10) 0.294(3) Uiso 1 1 d R
C106 C -0.4358(4) -0.0156(3) 0.0941(10) 0.294(3) Uiso 1 1 d R
C107 C -0.4014(4) -0.0102(3) 0.0999(10) 0.294(3) Uiso 1 1 d R
C108 C -0.3513(3) 0.7237(2) 0.0765(7) 0.294(3) Uiso 0.50 1 d P
C109 C -0.3858(3) 0.7273(2) 0.0913(7) 0.294(3) Uiso 1 1 d R
C110 C -0.3994(3) 0.7479(2) 0.1581(7) 0.294(3) Uiso 1 1 d R
C111 C -0.4340(3) 0.7489(2) 0.1704(7) 0.294(3) Uiso 1 1 d R
C112 C -0.4549(3) 0.7293(2) 0.1158(7) 0.294(3) Uiso 1 1 d R
C113 C -0.4412(3) 0.7087(2) 0.0490(7) 0.294(3) Uiso 1 1 d R
C114 C -0.4067(3) 0.7077(2) 0.0368(7) 0.294(3) Uiso 1 1 d R
C300 C -0.3559(3) 0.7138(2) -0.2200(7) 0.294(3) Uiso 1 1 d R
C301 C -0.3842(3) 0.7185(2) -0.2727(7) 0.294(3) Uiso 1 1 d R
C302 C -0.4157(3) 0.7096(2) -0.2404(7) 0.294(3) Uiso 1 1 d R
C303 C -0.4190(3) 0.6961(2) -0.1553(7) 0.294(3) Uiso 1 1 d R
C304 C -0.3908(3) 0.6915(2) -0.1026(7) 0.294(3) Uiso 1 1 d R
C305 C -0.3592(3) 0.7003(2) -0.1349(7) 0.294(3) Uiso 1 1 d R
C306 C -0.3358(4) 0.6964(3) -0.0717(10) 0.294(3) Uiso 1 1 d .
C400 C 0.4297(4) 0.6161(3) 0.0746(10) 0.294(3) Uiso 1 1 d R
C401 C 0.3973(4) 0.6180(3) 0.1081(10) 0.294(3) Uiso 1 1 d R
C402 C 0.3713(4) 0.6304(3) 0.0550(10) 0.294(3) Uiso 1 1 d R
C403 C 0.3778(4) 0.6408(3) -0.0315(10) 0.294(3) Uiso 1 1 d R
C404 C 0.4102(4) 0.6388(3) -0.0651(10) 0.294(3) Uiso 1 1 d R
C405 C 0.4362(4) 0.6265(3) -0.0120(10) 0.294(3) Uiso 1 1 d R
C406 C 0.4751(8) 0.6350(9) -0.067(2) 0.294(3) Uiso 1 1 d .
C307 C -0.3878(17) 0.6810(19) -0.021(4) 0.294(3) Uiso 0.50 1 d P
O17 O 0.3952(10) 0.5828(12) 0.124(3) 0.294(3) Uiso 0.50 1 d P

loop_
_atom_site_aniso_label
_atom_site_aniso_U_11
_atom_site_aniso_U_22
_atom_site_aniso_U_33
_atom_site_aniso_U_23
_atom_site_aniso_U_13
_atom_site_aniso_U_12
O1 0.071(5) 0.097(7) 0.076(6) -0.033(5) -0.002(4) 0.033(5)
O2 0.044(4) 0.045(4) 0.059(4) -0.007(3) 0.003(3) 0.005(3)
O3 0.066(5) 0.049(4) 0.033(4) 0.007(3) -0.002(3) 0.003(3)
O4 0.055(4) 0.043(4) 0.036(4) -0.002(3) -0.005(3) 0.004(3)
O5 0.043(4) 0.036(4) 0.072(5) -0.002(3) 0.004(3) 0.004(3)
O6 0.048(4) 0.089(6) 0.081(6) 0.006(4) 0.014(4) 0.023(4)
O7 0.058(5) 0.105(6) 0.051(5) 0.000(4) 0.005(4) 0.013(4)
O8 0.056(5) 0.117(7) 0.060(5) 0.002(5) 0.029(4) 0.002(4)
O9 0.050(4) 0.047(4) 0.065(5) 0.001(3) 0.001(4) 0.014(3)
O10 0.079(6) 0.122(8) 0.087(6) -0.008(5) -0.010(5) 0.065(5)
O11 0.049(5) 0.158(8) 0.052(5) 0.023(5) 0.007(4) 0.011(5)
O12 0.048(4) 0.091(6) 0.050(5) 0.006(4) -0.004(4) 0.012(4)
O13 0.092(7) 0.100(7) 0.136(8) 0.009(6) 0.026(6) 0.054(6)
O14 0.056(5) 0.043(4) 0.077(5) 0.008(4) 0.002(4) 0.005(4)
O15 0.050(4) 0.046(4) 0.033(4) 0.006(3) 0.002(3) 0.011(3)
O16 0.054(4) 0.054(4) 0.033(4) 0.007(3) 0.009(3) 0.014(3)
N1 0.067(7) 0.040(6) 0.086(7) 0.010(5) -0.001(5) 0.003(5)
N2 0.051(6) 0.078(8) 0.064(6) 0.008(5) 0.002(5) 0.006(6)
N3 0.060(6) 0.038(5) 0.044(5) 0.008(4) 0.001(4) 0.003(5)
N4 0.055(5) 0.044(5) 0.033(5) 0.003(4) 0.002(4) 0.009(5)
N5 0.055(6) 0.034(5) 0.055(6) 0.005(4) -0.005(4) 0.007(4)
N6 0.046(5) 0.046(6) 0.042(5) 0.002(4) 0.004(4) 0.002(4)
N7 0.079(8) 0.048(7) 0.106(8) 0.001(5) -0.022(6) -0.002(6)
N8 0.056(6) 0.114(10) 0.054(6) 0.014(6) 0.012(5) -0.003(7)
N9 0.060(6) 0.055(6) 0.036(5) -0.007(4) -0.003(4) 0.012(5)
N10 0.050(5) 0.036(5) 0.050(5) -0.003(4) 0.000(4) 0.009(5)
N11 0.051(6) 0.060(6) 0.041(5) -0.001(4) 0.009(4) 0.005(5)
N12 0.042(5) 0.052(6) 0.040(5) -0.002(4) 0.002(4) 0.009(4)
C1 0.047(7) 0.123(12) 0.050(7) 0.008(7) 0.020(6) 0.014(8)
C2 0.077(9) 0.076(9) 0.037(7) -0.005(6) 0.001(6) 0.011(8)
C3 0.045(7) 0.074(8) 0.042(6) -0.011(6) 0.004(5) 0.014(6)
C4 0.053(7) 0.066(8) 0.030(6) -0.009(5) 0.006(5) 0.012(6)
C5 0.046(7) 0.054(7) 0.040(6) -0.003(5) 0.010(5) 0.001(5)
C6 0.058(8) 0.063(8) 0.056(7) 0.006(6) 0.003(6) -0.010(6)
C7 0.055(6) 0.058(7) 0.036(6) 0.004(5) 0.004(5) -0.005(6)
C8 0.061(7) 0.075(9) 0.065(8) 0.019(6) 0.010(6) 0.004(6)
C9 0.047(6) 0.035(6) 0.055(7) 0.002(5) 0.001(5) 0.000(5)
C10 0.054(7) 0.033(6) 0.044(6) 0.003(5) -0.006(5) -0.007(5)
C11 0.045(6) 0.037(6) 0.061(7) 0.001(5) -0.002(5) 0.004(5)
C12 0.054(7) 0.042(6) 0.037(6) -0.003(5) -0.004(5) -0.001(5)
C13 0.039(6) 0.040(6) 0.038(6) 0.004(4) 0.005(5) 0.007(5)
C14 0.039(6) 0.038(6) 0.061(7) 0.010(5) -0.007(5) -0.005(5)
C15 0.040(6) 0.045(6) 0.046(6) -0.008(5) 0.002(5) 0.002(5)
C16 0.046(6) 0.063(7) 0.045(6) 0.003(5) 0.011(5) -0.004(5)
C17 0.040(6) 0.069(8) 0.031(6) 0.008(5) 0.001(5) 0.001(5)
C18 0.042(6) 0.048(7) 0.045(6) 0.016(5) 0.002(5) -0.001(6)
C19 0.034(6) 0.062(7) 0.060(7) 0.004(6) 0.004(5) 0.016(5)
C20 0.043(7) 0.075(9) 0.047(7) 0.002(6) 0.007(5) 0.022(6)
C21 0.030(6) 0.075(8) 0.047(7) 0.004(6) 0.007(5) 0.017(6)
C22 0.048(7) 0.082(8) 0.045(7) 0.017(6) 0.007(5) -0.006(6)
C23 0.049(7) 0.085(9) 0.045(7) -0.010(6) 0.003(5) 0.007(6)
C24 0.046(7) 0.111(11) 0.079(9) -0.014(8) 0.000(6) 0.002(7)
C25 0.043(6) 0.074(8) 0.044(7) -0.004(6) 0.011(5) 0.000(6)
C26 0.040(6) 0.080(8) 0.052(7) 0.001(6) -0.003(6) 0.006(6)
C27 0.047(7) 0.074(8) 0.057(8) 0.004(6) 0.012(6) 0.010(6)
C28 0.039(7) 0.077(8) 0.062(8) 0.001(6) 0.016(6) 0.003(6)
C29 0.052(7) 0.098(10) 0.036(7) 0.004(6) 0.004(6) 0.008(6)
C30 0.044(7) 0.089(9) 0.067(9) 0.014(7) 0.011(6) 0.017(6)
C31 0.050(8) 0.122(12) 0.070(9) -0.001(8) 0.016(6) 0.006(7)
C32 0.064(9) 0.177(16) 0.102(11) 0.073(11) -0.002(8) -0.017(9)
C33 0.045(6) 0.041(6) 0.030(5) 0.004(5) 0.000(5) -0.001(5)
C34 0.052(7) 0.072(8) 0.031(6) 0.000(5) -0.002(5) 0.024(6)
C35 0.076(9) 0.057(7) 0.046(7) -0.005(5) -0.010(6) 0.017(7)
C36 0.060(8) 0.069(9) 0.049(7) -0.006(6) 0.000(6) 0.027(7)
C37 0.047(7) 0.100(10) 0.030(6) 0.012(6) 0.001(5) 0.017(7)
C38 0.058(7) 0.083(8) 0.019(5) 0.010(5) 0.004(5) -0.002(6)
C39 0.049(7) 0.119(12) 0.045(7) 0.023(7) 0.006(6) 0.014(7)
C40 0.041(7) 0.196(18) 0.088(10) 0.042(11) -0.007(7) -0.018(9)
C41 0.049(7) 0.130(11) 0.040(7) 0.019(7) 0.002(6) 0.008(7)
C42 0.049(7) 0.088(9) 0.038(7) 0.008(6) 0.002(6) 0.006(6)
C43 0.046(7) 0.093(9) 0.046(7) -0.009(6) 0.013(6) 0.005(6)
C44 0.047(7) 0.084(9) 0.050(7) 0.001(6) -0.003(6) -0.006(6)
C45 0.037(6) 0.137(12) 0.040(7) 0.010(7) 0.003(5) 0.017(7)
C46 0.041(7) 0.141(12) 0.054(8) 0.016(8) -0.004(6) 0.016(7)
C47 0.063(8) 0.133(13) 0.045(8) 0.023(8) -0.013(6) 0.010(8)
C48 0.039(7) 0.203(17) 0.069(9) -0.020(10) -0.008(6) -0.017(9)
C49 0.037(7) 0.130(12) 0.026(6) 0.017(7) 0.006(5) 0.013(7)
C50 0.067(9) 0.082(10) 0.065(8) 0.020(7) 0.000(7) 0.023(8)
C51 0.058(8) 0.073(9) 0.071(8) 0.026(6) 0.005(6) 0.006(7)
C52 0.048(7) 0.039(6) 0.045(6) 0.005(5) 0.005(5) 0.013(5)
C53 0.038(6) 0.057(7) 0.037(6) 0.004(5) -0.001(5) 0.000(5)
C54 0.047(6) 0.056(7) 0.033(6) 0.003(5) -0.002(5) 0.006(5)
C55 0.038(5) 0.039(6) 0.035(6) 0.002(4) 0.002(4) -0.006(5)
C56 0.054(6) 0.046(6) 0.051(7) 0.006(5) 0.000(5) -0.001(5)
C57 0.031(5) 0.032(5) 0.039(6) 0.005(4) -0.002(4) 0.002(4)
C58 0.040(6) 0.040(6) 0.033(6) 0.003(4) 0.001(5) -0.001(5)
C59 0.048(6) 0.025(5) 0.037(6) 0.006(4) 0.003(5) 0.001(4)
C60 0.050(6) 0.030(5) 0.035(6) 0.004(4) -0.014(5) 0.000(5)
C61 0.036(5) 0.033(5) 0.034(6) -0.008(4) 0.003(4) -0.001(4)
C62 0.046(6) 0.029(5) 0.034(6) -0.002(4) -0.005(5) 0.006(4)
C63 0.045(6) 0.041(6) 0.040(6) 0.004(5) -0.007(5) 0.000(5)
C64 0.062(7) 0.046(7) 0.047(6) 0.002(5) 0.004(5) 0.003(5)
C65 0.061(8) 0.052(8) 0.149(13) 0.011(8) -0.004(8) -0.007(7)
C66 0.065(8) 0.027(7) 0.161(13) 0.005(7) -0.002(8) 0.009(6)
C67 0.056(7) 0.046(7) 0.058(7) -0.013(5) -0.005(6) 0.012(6)
C68 0.058(7) 0.024(6) 0.085(8) 0.004(5) -0.006(6) -0.001(5)
C69 0.061(8) 0.053(8) 0.086(9) -0.019(6) 0.006(6) -0.005(6)
C70 0.058(7) 0.037(6) 0.041(6) 0.004(5) -0.009(5) -0.003(5)
C71 0.054(7) 0.059(8) 0.040(6) -0.011(5) 0.001(5) 0.002(6)
C72 0.055(7) 0.046(7) 0.029(5) 0.002(4) 0.006(5) -0.009(6)
C73 0.047(7) 0.066(8) 0.045(6) -0.004(6) 0.002(5) -0.005(6)
C74 0.047(7) 0.066(8) 0.050(7) -0.012(6) -0.007(5) 0.020(6)
C75 0.056(8) 0.062(8) 0.062(8) -0.007(6) 0.000(6) 0.006(6)
C76 0.047(8) 0.111(12) 0.079(9) 0.012(8) 0.005(6) -0.009(8)
C77 0.054(8) 0.058(8) 0.097(10) 0.013(7) -0.005(7) 0.006(6)
C78 0.054(7) 0.039(6) 0.027(5) -0.006(4) 0.002(5) 0.007(5)
C79 0.050(6) 0.062(8) 0.045(6) 0.007(5) 0.009(5) 0.007(6)
C80 0.058(7) 0.036(7) 0.049(7) -0.003(5) 0.003(5) 0.005(6)
C81 0.062(7) 0.058(8) 0.046(7) 0.002(6) -0.005(5) -0.001(6)
C82 0.068(8) 0.036(6) 0.045(6) -0.006(5) -0.008(5) 0.002(5)
C83 0.085(10) 0.048(9) 0.204(17) -0.005(9) -0.017(10) 0.031(8)
C84 0.084(10) 0.045(8) 0.171(14) -0.001(8) -0.035(9) 0.019(7)
C85 0.055(7) 0.042(7) 0.051(7) -0.003(5) -0.008(5) 0.009(6)
C86 0.060(7) 0.038(7) 0.099(9) -0.008(6) 0.015(6) -0.001(6)
C87 0.076(9) 0.045(8) 0.084(9) 0.000(6) 0.004(7) -0.003(7)
C88 0.055(7) 0.051(7) 0.031(6) -0.005(5) 0.002(5) 0.014(6)
C89 0.062(7) 0.045(7) 0.026(5) 0.000(4) 0.002(5) 0.012(6)
C90 0.046(7) 0.052(7) 0.050(7) -0.003(5) 0.006(5) -0.001(6)
C91 0.040(6) 0.075(8) 0.035(6) -0.002(5) 0.005(5) 0.010(6)
C92 0.039(6) 0.069(8) 0.053(7) 0.000(6) 0.003(5) 0.002(6)
C93 0.061(8) 0.089(10) 0.057(8) 0.004(7) 0.008(6) 0.019(7)
C94 0.076(9) 0.069(9) 0.066(8) 0.020(7) 0.010(7) 0.007(7)
C95 0.051(7) 0.070(9) 0.067(8) 0.013(6) -0.001(6) -0.005(6)
C96 0.052(7) 0.038(6) 0.033(6) -0.009(4) 0.004(5) 0.004(5)
C97 0.055(7) 0.042(7) 0.049(6) -0.003(5) 0.004(5) 0.013(5)
C98 0.046(6) 0.051(7) 0.053(7) 0.000(5) 0.000(5) 0.007(6)
C99 0.065(7) 0.037(6) 0.046(6) -0.006(5) -0.023(5) 0.004(6)
C100 0.056(7) 0.056(7) 0.041(6) -0.012(5) -0.012(5) 0.015(6)

loop_
_atom_type_symbol
_atom_type_description
_atom_type_scat_dispersion_real
_atom_type_scat_dispersion_imag
_atom_type_scat_source
C C 0.0033 0.0016 'International Tables Vol C Tables 4.2.6.8 and 6.1.1.4'
H H 0.0000 0.0000 'International Tables Vol C Tables 4.2.6.8 and 6.1.1.4'
N N 0.0061 0.0033 'International Tables Vol C Tables 4.2.6.8 and 6.1.1.4'
O O 0.0106 0.0060 'International Tables Vol C Tables 4.2.6.8 and 6.1.1.4'

loop_
_geom_angle_atom_site_label_1
_geom_angle_atom_site_label_2
_geom_angle_atom_site_label_3
_geom_angle
C65 N1 C69 117.2(10)
C75 N2 C76 117.1(11)
C80 N3 C81 118.4(9)
C70 N4 C72 114.6(9)
C71 N5 C70 113.7(9)
C72 N6 C71 114.3(9)
C87 N7 C83 116.2(11)
C94 N8 C93 117.5(11)
C98 N9 C99 118.3(9)
C89 N10 C88 113.7(9)
C90 N11 C88 115.5(9)
C90 N12 C89 115.4(9)
C6 C1 C2 115.5(10)
C6 C1 C31 125.8(13)
C2 C1 C31 118.7(12)
C3 C2 O1 119.9(11)
C3 C2 C1 120.2(11)
O1 C2 C1 119.9(11)
C4 C3 C2 122.5(11)
C3 C4 O2 120.7(10)
C3 C4 C5 119.9(10)
O2 C4 C5 119.5(9)
C6 C5 C4 116.6(10)
C6 C5 C7 123.4(10)
C4 C5 C7 120.0(9)
C5 C6 C1 125.2(11)
C8 C7 C5 114.4(8)
C8 C7 C9 113.1(8)
C5 C7 C9 113.1(8)
C14 C9 C10 115.9(9)
C14 C9 C7 123.2(9)
C10 C9 C7 120.9(9)
O3 C10 C11 119.5(9)
O3 C10 C9 119.1(9)
C11 C10 C9 121.4(9)
C10 C11 C12 120.1(9)
O4 C12 C11 120.0(9)
O4 C12 C13 119.7(8)
C11 C12 C13 120.2(9)
C14 C13 C12 116.2(8)
C14 C13 C15 125.1(8)
C12 C13 C15 118.7(8)
C13 C14 C9 126.0(9)
C13 C15 C16 110.7(8)
C13 C15 C17 111.2(7)
C16 C15 C17 113.5(8)
C18 C17 C22 116.9(10)
C18 C17 C15 120.7(8)
C22 C17 C15 122.4(10)
O5 C18 C19 121.7(9)
O5 C18 C17 117.4(9)
C19 C18 C17 120.9(9)
C18 C19 C20 120.4(10)
C19 C20 C21 121.6(10)
C19 C20 O6 117.3(11)
C21 C20 O6 121.0(9)
C22 C21 C20 117.1(9)
C22 C21 C23 122.1(11)
C20 C21 C23 120.8(9)
C21 C22 C17 123.0(11)
C25 C23 C21 113.5(8)
C25 C23 C24 107.9(9)
C21 C23 C24 111.9(9)
C26 C25 C30 115.3(9)
C26 C25 C23 122.1(10)
C30 C25 C23 122.5(9)
O7 C26 C27 118.3(9)
O7 C26 C25 120.0(9)
C27 C26 C25 121.6(10)
C28 C27 C26 119.8(10)
C27 C28 O8 119.8(9)
C27 C28 C29 122.2(10)
O8 C28 C29 118.0(10)
C30 C29 C28 116.8(10)
C30 C29 C31 121.0(10)
C28 C29 C31 122.1(10)
C29 C30 C25 124.2(10)
C29 C31 C1 114.5(10)
C29 C31 C32 110.7(10)
C1 C31 C32 111.0(11)
C38 C33 C34 115.2(9)
C38 C33 C63 124.9(9)
C34 C33 C63 119.9(8)
C33 C34 C35 121.3(10)
C33 C34 O9 121.0(8)
C35 C34 O9 117.6(10)
C36 C35 C34 119.7(11)
C35 C36 O10 117.2(11)
C35 C36 C37 122.5(10)
O10 C36 C37 120.3(11)
C38 C37 C36 113.9(10)
C38 C37 C39 124.4(12)
C36 C37 C39 121.6(11)
C33 C38 C37 127.3(11)
C37 C39 C40 115.8(10)
C37 C39 C41 111.0(9)
C40 C39 C41 110.8(11)
C46 C41 C42 118.0(10)
C46 C41 C39 119.4(10)
C42 C41 C39 122.5(10)
C41 C42 O11 119.0(9)
C41 C42 C43 121.1(10)
O11 C42 C43 119.9(9)
C44 C43 C42 120.2(10)
O12 C44 C43 121.4(10)
O12 C44 C45 118.1(9)
C43 C44 C45 120.5(10)
C46 C45 C44 116.9(10)
C46 C45 C47 121.4(10)
C44 C45 C47 121.7(10)
C41 C46 C45 123.2(10)
C45 C47 C48 109.8(11)
C45 C47 C49 112.9(9)
C48 C47 C49 112.2(11)
C54 C49 C50 115.8(10)
C54 C49 C47 122.9(13)
C50 C49 C47 121.3(12)
C51 C50 C49 123.3(11)
C51 C50 O13 119.7(13)
C49 C50 O13 116.9(12)
C50 C51 C52 118.9(12)
C51 C52 C53 121.9(10)
C51 C52 O14 117.8(10)
C53 C52 O14 120.3(8)
C52 C53 C54 116.7(9)
C52 C53 C55 120.8(8)
C54 C53 C55 122.6(9)
C49 C54 C53 123.3(10)
C53 C55 C56 114.4(7)
C53 C55 C57 113.7(7)
C56 C55 C57 109.5(7)
C58 C57 C62 117.8(8)
C58 C57 C55 119.8(8)
C62 C57 C55 122.3(8)
C57 C58 C59 121.3(8)
C57 C58 O15 118.8(8)
C59 C58 O15 119.9(8)
C60 C59 C58 118.7(8)
C59 C60 O16 120.2(8)
C59 C60 C61 122.0(8)
O16 C60 C61 117.8(8)
C62 C61 C60 117.3(8)
C62 C61 C63 123.8(8)
C60 C61 C63 118.9(8)
C61 C62 C57 122.8(8)
C33 C63 C61 113.6(7)
C33 C63 C64 112.6(8)
C61 C63 C64 112.0(7)
N1 C65 C66 122.0(11)
C65 C66 C67 120.5(11)
C68 C67 C66 118.0(10)
C68 C67 C70 121.6(10)
C66 C67 C70 120.4(10)
C67 C68 C69 119.2(10)
N1 C69 C68 123.0(11)
N4 C70 N5 126.4(9)
N4 C70 C67 116.9(9)
N5 C70 C67 116.7(9)
N5 C71 N6 125.3(9)
N5 C71 C73 118.5(10)
N6 C71 C73 116.2(10)
N6 C72 N4 125.6(9)
N6 C72 C78 116.5(10)
N4 C72 C78 117.9(9)
C74 C73 C77 118.6(10)
C74 C73 C71 121.6(10)
C77 C73 C71 119.8(11)
C73 C74 C75 117.7(11)
N2 C75 C74 125.2(11)
N2 C76 C77 123.5(12)
C76 C77 C73 118.0(11)
C79 C78 C82 116.9(9)
C79 C78 C72 123.6(10)
C82 C78 C72 119.6(9)
C80 C79 C78 120.2(10)
N3 C80 C79 123.4(10)
N3 C81 C82 122.5(10)
C81 C82 C78 118.5(10)
N7 C83 C84 123.9(13)
C85 C84 C83 118.8(13)
C86 C85 C84 117.2(11)
C86 C85 C88 122.1(10)
C84 C85 C88 120.5(10)
C85 C86 C87 121.8(11)
N7 C87 C86 121.9(11)
N11 C88 N10 124.3(9)
N11 C88 C85 117.7(10)
N10 C88 C85 118.1(9)
N10 C89 N12 126.5(10)
N10 C89 C96 116.6(9)
N12 C89 C96 116.8(9)
N12 C90 N11 124.6(9)
N12 C90 C91 119.2(10)
N11 C90 C91 116.2(10)
C95 C91 C92 118.7(10)
C95 C91 C90 122.3(11)
C92 C91 C90 119.0(11)
C93 C92 C91 119.3(11)
N8 C93 C92 122.6(12)
N8 C94 C95 122.5(12)
C91 C95 C94 119.2(11)
C100 C96 C97 119.1(9)
C100 C96 C89 120.3(9)
C97 C96 C89 120.5(9)
C96 C97 C98 117.8(9)
N9 C98 C97 122.2(9)
C100 C99 N9 123.1(9)
C99 C100 C96 119.3(9)
C107 C102 C103 120.0
C107 C102 C101 119.0
C103 C102 C101 120.9
C104 C103 C102 120.0
C103 C104 C105 120.0
C104 C105 C106 120.0
C105 C106 C107 120.0
C102 C107 C106 120.0
C114 C109 C110 120.0
C114 C109 C108 116.2
C110 C109 C108 123.8
C111 C110 C109 120.0
C112 C111 C110 120.0
C111 C112 C113 120.0
C114 C113 C112 120.0
C113 C114 C109 120.0
C113 C114 C307 125(3)
C109 C114 C307 114(3)
C305 C300 C301 120.0
C302 C301 C300 120.0
C301 C302 C303 120.0
C302 C303 C304 120.0
C307 C304 C303 131(3)
C307 C304 C305 109(3)
C303 C304 C305 120.0
C306 C305 C300 129.2(8)
C306 C305 C304 110.6(8)
C300 C305 C304 120.0
C401 C400 C405 120.0
O17 C401 C400 93.8(18)
O17 C401 C402 112.9(19)
C400 C401 C402 120.0
C403 C402 C401 120.0
C402 C403 C404 120.0
C405 C404 C403 120.0
C404 C405 C400 120.0
C404 C405 C406 108.3(12)
C400 C405 C406 130.7(12)
C304 C307 C114 107(5)

loop_
_geom_bond_atom_site_label_1
_geom_bond_atom_site_label_2
_geom_bond_distance
O1 C2 1.401(12)
O2 C4 1.364(11)
O3 C10 1.379(10)
O4 C12 1.371(10)
O5 C18 1.364(10)
O6 C20 1.417(12)
O7 C26 1.365(11)
O8 C28 1.381(11)
O9 C34 1.400(11)
O10 C36 1.384(12)
O11 C42 1.368(11)
O12 C44 1.349(11)
O13 C50 1.428(13)
O14 C52 1.383(11)
O15 C58 1.389(9)
O16 C60 1.387(9)
N1 C65 1.339(13)
N1 C69 1.347(12)
N2 C75 1.281(13)
N2 C76 1.322(14)
N3 C80 1.328(11)
N3 C81 1.342(12)
N4 C70 1.315(11)
N4 C72 1.342(11)
N5 C71 1.328(12)
N5 C70 1.348(11)
N6 C72 1.320(12)
N6 C71 1.363(12)
N7 C87 1.325(13)
N7 C83 1.340(15)
N8 C94 1.339(14)
N8 C93 1.352(14)
N9 C98 1.325(11)
N9 C99 1.364(11)
N10 C89 1.323(11)
N10 C88 1.358(12)
N11 C90 1.345(12)
N11 C88 1.347(11)
N12 C90 1.309(12)
N12 C89 1.341(11)
C1 C6 1.395(14)
C1 C2 1.427(16)
C1 C31 1.499(14)
C2 C3 1.375(14)
C3 C4 1.361(13)
C4 C5 1.422(13)
C5 C6 1.381(13)
C5 C7 1.487(13)
C7 C8 1.475(13)
C7 C9 1.531(12)
C9 C14 1.388(12)
C9 C10 1.402(12)
C10 C11 1.387(12)
C11 C12 1.403(12)
C12 C13 1.416(12)
C13 C14 1.382(12)
C13 C15 1.497(12)
C15 C16 1.515(12)
C15 C17 1.563(12)
C17 C18 1.384(13)
C17 C22 1.413(12)
C18 C19 1.368(12)
C19 C20 1.371(13)
C20 C21 1.383(14)
C21 C22 1.375(13)
C21 C23 1.527(13)
C23 C25 1.488(13)
C23 C24 1.542(14)
C25 C26 1.405(13)
C25 C30 1.415(13)
C26 C27 1.391(13)
C27 C28 1.363(13)
C28 C29 1.391(13)
C29 C30 1.382(13)
C29 C31 1.481(14)
C31 C32 1.554(18)
C33 C38 1.374(12)
C33 C34 1.389(13)
C33 C63 1.502(12)
C34 C35 1.397(13)
C35 C36 1.371(14)
C36 C37 1.397(15)
C37 C38 1.395(13)
C37 C39 1.489(14)
C39 C40 1.490(18)
C39 C41 1.529(14)
C41 C46 1.366(13)
C41 C42 1.368(13)
C42 C43 1.383(13)
C43 C44 1.368(13)
C44 C45 1.398(13)
C45 C46 1.394(14)
C45 C47 1.519(14)
C47 C48 1.525(17)
C47 C49 1.542(14)
C49 C54 1.371(14)
C49 C50 1.402(16)
C50 C51 1.337(15)
C51 C52 1.377(13)
C52 C53 1.378(13)
C53 C54 1.400(12)
C53 C55 1.505(12)
C55 C56 1.519(11)
C55 C57 1.527(11)
C57 C58 1.373(11)
C57 C62 1.387(11)
C58 C59 1.388(11)
C59 C60 1.369(11)
C60 C61 1.388(11)
C61 C62 1.371(11)
C61 C63 1.521(12)
C63 C64 1.544(12)
C65 C66 1.377(14)
C66 C67 1.378(13)
C67 C68 1.362(13)
C67 C70 1.494(13)
C68 C69 1.387(13)
C71 C73 1.510(13)
C72 C78 1.466(13)
C73 C74 1.342(13)
C73 C77 1.404(14)
C74 C75 1.410(13)
C76 C77 1.385(14)
C78 C79 1.403(12)
C78 C82 1.412(12)
C79 C80 1.346(13)
C81 C82 1.388(13)
C83 C84 1.377(15)
C84 C85 1.359(14)
C85 C86 1.353(13)
C85 C88 1.480(13)
C86 C87 1.367(14)
C89 C96 1.499(13)
C90 C91 1.468(13)
C91 C95 1.351(14)
C91 C92 1.401(14)
C92 C93 1.368(14)
C94 C95 1.404(15)
C96 C100 1.380(12)
C96 C97 1.402(12)
C97 C98 1.418(13)
C99 C100 1.361(13)
C101 C102 1.5308
C102 C107 1.3899
C102 C103 1.3906
C103 C104 1.3898
C104 C105 1.3900
C105 C106 1.3902
C106 C107 1.3904
C108 C109 1.3996
C109 C114 1.3903
C109 C110 1.3904
C110 C111 1.3902
C111 C112 1.3900
C112 C113 1.3901
C113 C114 1.3898
C114 C307 1.54(7)
C300 C305 1.3898
C300 C301 1.3899
C301 C302 1.3897
C302 C303 1.3899
C303 C304 1.3899
C304 C307 1.30(7)
C304 C305 1.3901
C305 C306 1.344(18)
C400 C401 1.3899
C400 C405 1.3900
C401 O17 1.37(5)
C401 C402 1.3902
C402 C403 1.3900
C403 C404 1.3903
C404 C405 1.3897
C405 C406 1.79(3)
